data_4076218
loop_
_publ_author_name
'Baumgartner, Judith'
'Fischer, Roland'
'Fischer, Jelena'
'Wallner, Andreas'
'Marschner, Christoph'
'Fl\"orke, Ulrich'

_publ_section_title
;
 Structural Aspects of Trimethylsilylated Branched Group 14 Compounds
;
_journal_issue 26
_journal_name_full Organometallics
_journal_page_first 6450
_journal_paper_doi 10.1021/om050835o
_journal_volume 24
_journal_year 2005
_chemical_formula_sum 'C18 H48 Ge Si3 Sn'
_chemical_formula_weight 540.11
_chemical_name_systematic
;
 ?
;
_space_group_IT_number 146
_symmetry_cell_setting rhombohedral
_symmetry_space_group_name_Hall 'R 3'
_symmetry_space_group_name_H-M 'R 3 :H'
_atom_sites_solution_hydrogens geom
_atom_sites_solution_primary direct
_atom_sites_solution_secondary difmap
_audit_creation_method SHELXL-97
_cell_angle_alpha 90.00
_cell_angle_beta 90.00
_cell_angle_gamma 120.00
_cell_formula_units_Z 3
_cell_length_a 14.701(2)
_cell_length_b 14.701(2)
_cell_length_c 11.021(2)
_cell_measurement_temperature 100(2)
_cell_volume 2062.7(5)
_computing_cell_refinement 'Bruker XSCANS'
_computing_data_collection 'Bruker XSCANS'
_computing_data_reduction 'Bruker SHELXTL'
_computing_molecular_graphics 'Bruker SHELXTL'
_computing_publication_material 'Bruker SHELXTL'
_computing_structure_refinement 'SHELXL-97 (Sheldrick, 1997)'
_computing_structure_solution 'SHELXS-97 (Sheldrick, 1990)'
_diffrn_ambient_temperature 100(2)
_diffrn_measured_fraction_theta_full 0.999
_diffrn_measured_fraction_theta_max 0.999
_diffrn_measurement_device_type 'Bruker P4'
_diffrn_measurement_method '\w scans'
_diffrn_radiation_monochromator graphite
_diffrn_radiation_source 'fine-focus sealed tube'
_diffrn_radiation_type MoK\a
_diffrn_radiation_wavelength 0.71073
_diffrn_reflns_av_R_equivalents 0.0388
_diffrn_reflns_av_sigmaI/netI 0.0398
_diffrn_reflns_limit_h_max 18
_diffrn_reflns_limit_h_min -18
_diffrn_reflns_limit_k_max 18
_diffrn_reflns_limit_k_min -18
_diffrn_reflns_limit_l_max 13
_diffrn_reflns_limit_l_min -13
_diffrn_reflns_number 5462
_diffrn_reflns_theta_full 26.33
_diffrn_reflns_theta_max 26.33
_diffrn_reflns_theta_min 2.44
_exptl_absorpt_coefficient_mu 2.132
_exptl_absorpt_correction_T_max 0.6751
_exptl_absorpt_correction_T_min 0.5141
_exptl_absorpt_correction_type SADABS
_exptl_absorpt_process_details XPREP
_exptl_crystal_colour colorless
_exptl_crystal_density_diffrn 1.304
_exptl_crystal_density_method 'not measured'
_exptl_crystal_description blocks
_exptl_crystal_F_000 840
_exptl_crystal_size_max 0.36
_exptl_crystal_size_mid 0.30
_exptl_crystal_size_min 0.20
_refine_diff_density_max 0.662
_refine_diff_density_min -0.347
_refine_diff_density_rms 0.051
_refine_ls_abs_structure_details 'Flack H D (1983), Acta Cryst. A39, 876-881'
_refine_ls_abs_structure_Flack 0.038(9)
_refine_ls_extinction_method none
_refine_ls_goodness_of_fit_ref 0.893
_refine_ls_hydrogen_treatment mixed
_refine_ls_matrix_type full
_refine_ls_number_parameters 76
_refine_ls_number_reflns 1867
_refine_ls_number_restraints 1
_refine_ls_restrained_S_all 0.893
_refine_ls_R_factor_all 0.0154
_refine_ls_R_factor_gt 0.0152
_refine_ls_shift/su_max 0.002
_refine_ls_shift/su_mean 0.000
_refine_ls_structure_factor_coef Fsqd
_refine_ls_weighting_details 'calc w=1/[\s^2^(Fo^2^)+(0.0000P)^2^+0.0000P] where P=(Fo^2^+2Fc^2^)/3'
_refine_ls_weighting_scheme calc
_refine_ls_wR_factor_gt 0.0367
_refine_ls_wR_factor_ref 0.0368
_reflns_number_gt 1839
_reflns_number_total 1867
_reflns_threshold_expression >2sigma(I)
_cod_data_source_file om050835osi20050928_095303.cif
_cod_data_source_block 304j
_cod_depositor_comments
;
The following automatic conversions were performed:

'_symmetry_cell_setting' value 'Rhombohedral' changed to
'rhombohedral' according to
/home/saulius/struct/CIF-dictionaries/cif_core.dic dictionary named
'cif_core.dic' version 2.4.1 from 2010-06-29.

Automatic conversion script
Id: cif_fix_values 1715 2011-07-08 13:25:40Z adriana 
;
_cod_original_cell_volume 2062.7(6)
_cod_original_sg_symbol_H-M R3
_cod_database_code 4076218

loop_
_symmetry_equiv_pos_as_xyz
'x, y, z'
'-y, x-y, z'
'-x+y, -x, z'
'x+2/3, y+1/3, z+1/3'
'-y+2/3, x-y+1/3, z+1/3'
'-x+y+2/3, -x+1/3, z+1/3'
'x+1/3, y+2/3, z+2/3'
'-y+1/3, x-y+2/3, z+2/3'
'-x+y+1/3, -x+2/3, z+2/3'

loop_
_atom_site_label
_atom_site_type_symbol
_atom_site_fract_x
_atom_site_fract_y
_atom_site_fract_z
_atom_site_U_iso_or_equiv
_atom_site_adp_type
_atom_site_occupancy
_atom_site_symmetry_multiplicity
_atom_site_calc_flag
_atom_site_refinement_flags
Sn1 Sn 0.3333 0.6667 0.116797(9) 0.01365(7) Uani 1 3 d S
Ge1 Ge 0.3333 0.6667 -0.12011(3) 0.01348(9) Uani 1 3 d S
Si1 Si 0.21759(5) 0.72272(5) -0.19702(6) 0.01835(13) Uani 1 1 d .
C1 C 0.2758(2) 0.86777(19) -0.1762(2) 0.0310(6) Uani 1 1 d .
H1A H 0.2860 0.8844 -0.0913 0.047 Uiso 1 1 calc R
H1B H 0.2290 0.8892 -0.2092 0.047 Uiso 1 1 calc R
H1C H 0.3421 0.9041 -0.2175 0.047 Uiso 1 1 calc R
C2 C 0.08633(18) 0.65505(19) -0.1204(2) 0.0274(5) Uani 1 1 d .
H2A H 0.0410 0.6765 -0.1575 0.041 Uiso 1 1 calc R
H2B H 0.0948 0.6736 -0.0359 0.041 Uiso 1 1 calc R
H2C H 0.0559 0.5804 -0.1283 0.041 Uiso 1 1 calc R
C3 C 0.1954(2) 0.6925(2) -0.3635(2) 0.0302(6) Uani 1 1 d .
H3A H 0.2619 0.7211 -0.4041 0.045 Uiso 1 1 calc R
H3B H 0.1564 0.7232 -0.3965 0.045 Uiso 1 1 calc R
H3C H 0.1564 0.6178 -0.3750 0.045 Uiso 1 1 calc R
C4 C 0.48361(17) 0.69139(17) 0.18526(19) 0.0194(4) Uani 1 1 d .
H4 H 0.5393 0.7490 0.1384 0.023 Uiso 1 1 calc R
C5 C 0.4925(2) 0.5940(2) 0.1629(2) 0.0265(5) Uani 1 1 d .
H5A H 0.4360 0.5349 0.2034 0.040 Uiso 1 1 calc R
H5B H 0.5584 0.6053 0.1939 0.040 Uiso 1 1 calc R
H5C H 0.4886 0.5802 0.0774 0.040 Uiso 1 1 calc R
C6 C 0.50215(19) 0.72299(19) 0.3187(2) 0.0253(5) Uani 1 1 d .
H6A H 0.5677 0.7299 0.3444 0.038 Uiso 1 1 calc R
H6B H 0.4461 0.6701 0.3666 0.038 Uiso 1 1 calc R
H6C H 0.5043 0.7889 0.3291 0.038 Uiso 1 1 calc R

loop_
_atom_site_aniso_label
_atom_site_aniso_U_11
_atom_site_aniso_U_22
_atom_site_aniso_U_33
_atom_site_aniso_U_23
_atom_site_aniso_U_13
_atom_site_aniso_U_12
Sn1 0.01358(9) 0.01358(9) 0.01378(12) 0.000 0.000 0.00679(4)
Ge1 0.01373(13) 0.01373(13) 0.0130(2) 0.000 0.000 0.00686(7)
Si1 0.0187(3) 0.0194(3) 0.0188(3) 0.0009(2) -0.0019(2) 0.0109(3)
C1 0.0339(14) 0.0243(13) 0.0386(15) -0.0005(11) -0.0069(11) 0.0173(11)
C2 0.0218(12) 0.0327(14) 0.0324(13) 0.0011(11) -0.0002(10) 0.0172(11)
C3 0.0285(13) 0.0420(15) 0.0238(12) 0.0015(11) -0.0062(10) 0.0204(12)
C4 0.0150(10) 0.0221(11) 0.0204(11) 0.0024(9) -0.0011(9) 0.0087(10)
C5 0.0238(12) 0.0311(13) 0.0303(13) -0.0028(10) -0.0031(10) 0.0179(11)
C6 0.0242(12) 0.0278(12) 0.0259(12) -0.0031(10) -0.0080(9) 0.0144(10)

loop_
_atom_type_symbol
_atom_type_description
_atom_type_scat_dispersion_real
_atom_type_scat_dispersion_imag
_atom_type_scat_source
C C 0.0033 0.0016 'International Tables Vol C Tables 4.2.6.8 and 6.1.1.4'
H H 0.0000 0.0000 'International Tables Vol C Tables 4.2.6.8 and 6.1.1.4'
Si Si 0.0817 0.0704 'International Tables Vol C Tables 4.2.6.8 and 6.1.1.4'
Ge Ge 0.1547 1.8001 'International Tables Vol C Tables 4.2.6.8 and 6.1.1.4'
Sn Sn -0.6537 1.4246 'International Tables Vol C Tables 4.2.6.8 and 6.1.1.4'

loop_
_geom_angle_atom_site_label_1
_geom_angle_atom_site_label_2
_geom_angle_atom_site_label_3
_geom_angle
_geom_angle_site_symmetry_1
_geom_angle_site_symmetry_3
C4 Sn1 C4 108.74(6) 3_565 .
C4 Sn1 C4 108.74(6) 3_565 2_665
C4 Sn1 C4 108.74(6) . 2_665
C4 Sn1 Ge1 110.19(6) 3_565 .
C4 Sn1 Ge1 110.19(6) . .
C4 Sn1 Ge1 110.19(6) 2_665 .
Si1 Ge1 Si1 108.105(18) 2_665 .
Si1 Ge1 Si1 108.109(18) 2_665 3_565
Si1 Ge1 Si1 108.105(18) . 3_565
Si1 Ge1 Sn1 110.804(18) 2_665 .
Si1 Ge1 Sn1 110.804(18) . .
Si1 Ge1 Sn1 110.803(18) 3_565 .
C1 Si1 C2 108.19(11) . .
C1 Si1 C3 108.39(12) . .
C2 Si1 C3 107.69(11) . .
C1 Si1 Ge1 110.56(8) . .
C2 Si1 Ge1 112.30(8) . .
C3 Si1 Ge1 109.58(8) . .
C5 C4 C6 110.88(19) . .
C5 C4 Sn1 110.03(15) . .
C6 C4 Sn1 113.28(14) . .

loop_
_geom_bond_atom_site_label_1
_geom_bond_atom_site_label_2
_geom_bond_distance
_geom_bond_site_symmetry_2
Sn1 C4 2.186(2) 3_565
Sn1 C4 2.186(2) .
Sn1 C4 2.186(2) 2_665
Sn1 Ge1 2.6109(6) .
Ge1 Si1 2.3863(7) 2_665
Ge1 Si1 2.3864(7) .
Ge1 Si1 2.3864(7) 3_565
Si1 C1 1.873(2) .
Si1 C2 1.873(2) .
Si1 C3 1.877(3) .
C4 C5 1.522(3) .
C4 C6 1.525(3) .

loop_
_geom_torsion_atom_site_label_1
_geom_torsion_atom_site_label_2
_geom_torsion_atom_site_label_3
_geom_torsion_atom_site_label_4
_geom_torsion
_geom_torsion_site_symmetry_1
_geom_torsion_site_symmetry_4
C4 Sn1 Ge1 Si1 -32.52(6) 3_565 2_665
C4 Sn1 Ge1 Si1 87.48(6) . 2_665
C4 Sn1 Ge1 Si1 -152.52(6) 2_665 2_665
C4 Sn1 Ge1 Si1 87.48(6) 3_565 .
C4 Sn1 Ge1 Si1 -152.52(6) . .
C4 Sn1 Ge1 Si1 -32.52(6) 2_665 .
C4 Sn1 Ge1 Si1 -152.52(6) 3_565 3_565
C4 Sn1 Ge1 Si1 -32.52(6) . 3_565
C4 Sn1 Ge1 Si1 87.48(6) 2_665 3_565
Si1 Ge1 Si1 C1 -164.80(9) 2_665 .
Si1 Ge1 Si1 C1 -48.00(10) 3_565 .
Sn1 Ge1 Si1 C1 73.60(9) . .
Si1 Ge1 Si1 C2 74.25(9) 2_665 .
Si1 Ge1 Si1 C2 -168.95(8) 3_565 .
Sn1 Ge1 Si1 C2 -47.35(9) . .
Si1 Ge1 Si1 C3 -45.39(10) 2_665 .
Si1 Ge1 Si1 C3 71.41(9) 3_565 .
Sn1 Ge1 Si1 C3 -166.99(9) . .
C4 Sn1 C4 C5 49.4(2) 3_565 .
C4 Sn1 C4 C5 167.65(12) 2_665 .
Ge1 Sn1 C4 C5 -71.48(16) . .
C4 Sn1 C4 C6 -75.35(13) 3_565 .
C4 Sn1 C4 C6 42.91(17) 2_665 .
Ge1 Sn1 C4 C6 163.78(13) . .
